data_4066119
loop_
_publ_author_name
'Spirk, Stefan'
'Belaj, Ferdinand'
'Albering, J\"org H.'
'Pietschnig, Rudolf'

_publ_section_title
;
 Formation of a Silylated 1-Silaallene via an Intermediate
 1-Chloro-1-silaallene
;
_journal_issue 13
_journal_name_full Organometallics
_journal_page_first 2981
_journal_paper_doi 10.1021/om100299w
_journal_volume 29
_journal_year 2010
_chemical_compound_source 'synthetical product'
_chemical_formula_moiety '2(C37 H52 Si2), C6 H6'
_chemical_formula_sum 'C80 H110 Si4'
_chemical_formula_weight 1184.04
_chemical_name_systematic
; 1-(2,6-dimesitylphenyl)-1,3-di(tert-butyl)-3-trimethylsilyl-1-sila-allene
benzene solvate (2:1)
;
_space_group_IT_number 2
_symmetry_cell_setting triclinic
_symmetry_space_group_name_Hall '-P 1'
_symmetry_space_group_name_H-M 'P -1'
_atom_sites_solution_hydrogens geom
_atom_sites_solution_primary direct
_atom_sites_solution_secondary difmap
_audit_creation_method 'manual edited SHELXL-97 .cif file'
_cell_angle_alpha 102.985(3)
_cell_angle_beta 104.076(3)
_cell_angle_gamma 90.135(3)
_cell_formula_units_Z 2
_cell_length_a 11.8900(9)
_cell_length_b 13.6503(9)
_cell_length_c 23.2007(16)
_cell_measurement_reflns_used 9562
_cell_measurement_temperature 100(2)
_cell_measurement_theta_max 30.14
_cell_measurement_theta_min 2.41
_cell_volume 3552.6(4)
_computing_cell_refinement 'Bruker SAINT'
_computing_data_collection 'Bruker APEX2'
_computing_data_reduction 'Bruker SAINT'
_computing_molecular_graphics 'modified ORTEP (Johnson, 1965)'
_computing_publication_material 'SHELXL-97 (Sheldrick, 2008)'
_computing_structure_refinement 'SHELXL-97 (Sheldrick, 2008)'
_computing_structure_solution 'SHELXS-97 (Sheldrick, 2008)'
_diffrn_ambient_temperature 100(2)
_diffrn_measured_fraction_theta_full 0.982
_diffrn_measured_fraction_theta_max 0.982
_diffrn_measurement_device_type 'Bruker APEX-II CCD'
_diffrn_measurement_method '\f and \w scans'
_diffrn_radiation_monochromator graphite
_diffrn_radiation_source 'sealed tube'
_diffrn_radiation_type MoK\a
_diffrn_radiation_wavelength 0.71073
_diffrn_reflns_av_R_equivalents 0.0352
_diffrn_reflns_av_sigmaI/netI 0.0303
_diffrn_reflns_limit_h_max 15
_diffrn_reflns_limit_h_min -14
_diffrn_reflns_limit_k_max 17
_diffrn_reflns_limit_k_min -17
_diffrn_reflns_limit_l_max 30
_diffrn_reflns_limit_l_min -30
_diffrn_reflns_number 62663
_diffrn_reflns_theta_full 27.50
_diffrn_reflns_theta_max 27.50
_diffrn_reflns_theta_min 1.77
_diffrn_standards_number 0
_exptl_absorpt_coefficient_mu 0.125
_exptl_absorpt_correction_T_max 1.0000
_exptl_absorpt_correction_T_min 0.8510
_exptl_absorpt_correction_type multi-scan
_exptl_absorpt_process_details 'Bruker SADABS'
_exptl_crystal_colour yellow
_exptl_crystal_density_diffrn 1.107
_exptl_crystal_density_method 'not measured'
_exptl_crystal_description plate
_exptl_crystal_F_000 1292
_exptl_crystal_size_max 0.38
_exptl_crystal_size_mid 0.36
_exptl_crystal_size_min 0.30
_refine_diff_density_max 0.756
_refine_diff_density_min -0.542
_refine_diff_density_rms 0.063
_refine_ls_extinction_method none
_refine_ls_goodness_of_fit_ref 1.087
_refine_ls_hydrogen_treatment refU
_refine_ls_matrix_type full
_refine_ls_number_parameters 824
_refine_ls_number_reflns 16042
_refine_ls_number_restraints 0
_refine_ls_restrained_S_all 1.087
_refine_ls_R_factor_all 0.0656
_refine_ls_R_factor_gt 0.0578
_refine_ls_shift/su_max 0.001
_refine_ls_shift/su_mean 0.000
_refine_ls_structure_factor_coef Fsqd
_refine_ls_weighting_details 'calc w=1/[\s^2^(Fo^2^)+(0.0423P)^2^+5.6023P] where P=(Fo^2^+2Fc^2^)/3'
_refine_ls_weighting_scheme calc
_refine_ls_wR_factor_gt 0.1375
_refine_ls_wR_factor_ref 0.1425
_reflns_number_gt 14089
_reflns_number_total 16042
_reflns_threshold_expression >2sigma(I)
_cod_data_source_file om100299w_si_003.cif
_cod_data_source_block SiCC
_cod_database_code 4066119

loop_
_symmetry_equiv_pos_as_xyz
'x, y, z'
'-x, -y, -z'

loop_
_atom_site_label
_atom_site_type_symbol
_atom_site_fract_x
_atom_site_fract_y
_atom_site_fract_z
_atom_site_U_iso_or_equiv
_atom_site_adp_type
_atom_site_occupancy
_atom_site_symmetry_multiplicity
_atom_site_calc_flag
_atom_site_refinement_flags
Si1 Si 0.90064(5) 0.35352(4) 0.22930(3) 0.01511(12) Uani 1 1 d .
C2 C 0.96283(18) 0.33484(14) 0.29954(9) 0.0166(4) Uani 1 1 d .
C3 C 1.01103(18) 0.31048(14) 0.35181(9) 0.0156(4) Uani 1 1 d .
C4 C 0.86443(18) 0.23685(15) 0.16358(9) 0.0177(4) Uani 1 1 d .
C5 C 0.7738(2) 0.25769(18) 0.10896(10) 0.0256(5) Uani 1 1 d .
H501 H 0.8046 0.3114 0.0943 0.034(4) Uiso 1 1 calc R
H502 H 0.7029 0.2786 0.1215 0.034(4) Uiso 1 1 calc R
H503 H 0.7558 0.1964 0.0761 0.034(4) Uiso 1 1 calc R
C6 C 0.8137(2) 0.15301(16) 0.18642(11) 0.0252(5) Uani 1 1 d .
H601 H 0.7994 0.0906 0.1544 0.034(4) Uiso 1 1 calc R
H602 H 0.7405 0.1733 0.1965 0.034(4) Uiso 1 1 calc R
H603 H 0.8690 0.1418 0.2229 0.034(4) Uiso 1 1 calc R
C7 C 0.9744(2) 0.20005(16) 0.14385(10) 0.0229(4) Uani 1 1 d .
H701 H 0.9548 0.1375 0.1120 0.031(4) Uiso 1 1 calc R
H702 H 1.0322 0.1877 0.1791 0.031(4) Uiso 1 1 calc R
H703 H 1.0063 0.2515 0.1278 0.031(4) Uiso 1 1 calc R
C11 C 0.86840(17) 0.48317(15) 0.21598(9) 0.0150(4) Uani 1 1 d .
C12 C 0.92188(18) 0.52202(16) 0.17659(9) 0.0181(4) Uani 1 1 d .
C13 C 0.89510(19) 0.61649(17) 0.16505(11) 0.0226(4) Uani 1 1 d .
H13 H 0.9303 0.6417 0.1382 0.031(4) Uiso 1 1 calc R
C14 C 0.8180(2) 0.67376(17) 0.19217(11) 0.0251(5) Uani 1 1 d .
H14 H 0.7998 0.7376 0.1836 0.031(4) Uiso 1 1 calc R
C15 C 0.76691(19) 0.63793(16) 0.23203(10) 0.0213(4) Uani 1 1 d .
H15 H 0.7148 0.6779 0.2511 0.031(4) Uiso 1 1 calc R
C16 C 0.79187(17) 0.54339(15) 0.24427(9) 0.0158(4) Uani 1 1 d .
C21 C 1.01404(18) 0.46882(15) 0.14989(9) 0.0178(4) Uani 1 1 d .
C22 C 1.12514(18) 0.46648(15) 0.18861(9) 0.0167(4) Uani 1 1 d .
C23 C 1.21244(19) 0.42063(16) 0.16390(10) 0.0189(4) Uani 1 1 d .
H23 H 1.2862 0.4170 0.1905 0.023(3) Uiso 1 1 calc R
C24 C 1.1958(2) 0.37968(17) 0.10144(10) 0.0230(4) Uani 1 1 d .
C25 C 1.0872(2) 0.38581(18) 0.06391(10) 0.0238(5) Uani 1 1 d .
H25 H 1.0739 0.3586 0.0212 0.023(3) Uiso 1 1 calc R
C26 C 0.99678(19) 0.43050(17) 0.08656(10) 0.0223(4) Uani 1 1 d .
C27 C 1.15475(19) 0.52096(16) 0.25497(9) 0.0194(4) Uani 1 1 d .
H271 H 1.2330 0.5056 0.2750 0.039(5) Uiso 1 1 calc R
H272 H 1.0986 0.4991 0.2749 0.039(5) Uiso 1 1 calc R
H273 H 1.1520 0.5937 0.2582 0.039(5) Uiso 1 1 calc R
C28 C 1.2937(2) 0.3342(2) 0.07588(12) 0.0347(6) Uani 1 1 d .
H281 H 1.2943 0.2624 0.0757 0.056(6) Uiso 1 1 calc R
H282 H 1.3677 0.3683 0.1012 0.056(6) Uiso 1 1 calc R
H283 H 1.2829 0.3424 0.0340 0.056(6) Uiso 1 1 calc R
C29 C 0.8841(2) 0.4391(2) 0.04119(11) 0.0328(6) Uani 1 1 d .
H291 H 0.8941 0.4923 0.0204 0.047(5) Uiso 1 1 calc R
H292 H 0.8228 0.4557 0.0628 0.047(5) Uiso 1 1 calc R
H293 H 0.8624 0.3748 0.0110 0.047(5) Uiso 1 1 calc R
C31 C 0.73556(17) 0.51345(14) 0.28954(9) 0.0150(4) Uani 1 1 d .
C32 C 0.78608(18) 0.54895(15) 0.35231(10) 0.0178(4) Uani 1 1 d .
C33 C 0.73003(19) 0.52565(16) 0.39418(10) 0.0198(4) Uani 1 1 d .
H33 H 0.7640 0.5503 0.4366 0.023(3) Uiso 1 1 calc R
C34 C 0.62596(19) 0.46744(16) 0.37584(10) 0.0202(4) Uani 1 1 d .
C35 C 0.57632(18) 0.43516(16) 0.31368(10) 0.0206(4) Uani 1 1 d .
H35 H 0.5043 0.3965 0.3002 0.023(3) Uiso 1 1 calc R
C36 C 0.62883(18) 0.45767(15) 0.27036(10) 0.0177(4) Uani 1 1 d .
C37 C 0.8996(2) 0.61141(18) 0.37426(11) 0.0268(5) Uani 1 1 d .
H371 H 0.9243 0.6257 0.4190 0.069(7) Uiso 1 1 calc R
H372 H 0.8894 0.6749 0.3611 0.069(7) Uiso 1 1 calc R
H373 H 0.9588 0.5742 0.3570 0.069(7) Uiso 1 1 calc R
C38 C 0.5712(2) 0.43794(19) 0.42232(11) 0.0284(5) Uani 1 1 d .
H381 H 0.4871 0.4261 0.4053 0.061(6) Uiso 1 1 calc R
H382 H 0.5869 0.4923 0.4594 0.061(6) Uiso 1 1 calc R
H383 H 0.6041 0.3763 0.4324 0.061(6) Uiso 1 1 calc R
C39 C 0.5695(2) 0.42316(19) 0.20314(11) 0.0270(5) Uani 1 1 d .
H391 H 0.4851 0.4220 0.1976 0.082(8) Uiso 1 1 calc R
H392 H 0.5921 0.3554 0.1873 0.082(8) Uiso 1 1 calc R
H393 H 0.5928 0.4697 0.1810 0.082(8) Uiso 1 1 calc R
Si2 Si 1.17442(5) 0.33888(4) 0.37840(3) 0.01621(12) Uani 1 1 d .
C41 C 1.2571(2) 0.27565(17) 0.43821(11) 0.0240(5) Uani 1 1 d .
H411 H 1.2502 0.2026 0.4219 0.038(5) Uiso 1 1 calc R
H412 H 1.2251 0.2919 0.4741 0.038(5) Uiso 1 1 calc R
H413 H 1.3391 0.2995 0.4499 0.038(5) Uiso 1 1 calc R
C42 C 1.1989(2) 0.47715(15) 0.41193(10) 0.0211(4) Uani 1 1 d .
H421 H 1.2826 0.4951 0.4259 0.040(5) Uiso 1 1 calc R
H422 H 1.1635 0.4953 0.4466 0.040(5) Uiso 1 1 calc R
H423 H 1.1636 0.5137 0.3809 0.040(5) Uiso 1 1 calc R
C43 C 1.24084(19) 0.30285(16) 0.31233(10) 0.0209(4) Uani 1 1 d .
H431 H 1.1898 0.3198 0.2763 0.040(5) Uiso 1 1 calc R
H432 H 1.2511 0.2302 0.3038 0.040(5) Uiso 1 1 calc R
H433 H 1.3166 0.3395 0.3221 0.040(5) Uiso 1 1 calc R
C44 C 0.93837(17) 0.27648(14) 0.39161(9) 0.0129(4) Uani 1 1 d .
C45 C 0.80790(19) 0.26092(17) 0.35847(10) 0.0215(4) Uani 1 1 d .
H451 H 0.7635 0.2461 0.3863 0.030(4) Uiso 1 1 calc R
H452 H 0.7961 0.2045 0.3226 0.030(4) Uiso 1 1 calc R
H453 H 0.7813 0.3223 0.3455 0.030(4) Uiso 1 1 calc R
C46 C 0.9785(2) 0.17507(17) 0.40593(11) 0.0251(5) Uani 1 1 d .
H461 H 1.0597 0.1836 0.4296 0.036(5) Uiso 1 1 calc R
H462 H 0.9714 0.1245 0.3676 0.036(5) Uiso 1 1 calc R
H463 H 0.9298 0.1527 0.4297 0.036(5) Uiso 1 1 calc R
C47 C 0.9548(2) 0.35686(17) 0.45140(10) 0.0238(5) Uani 1 1 d .
H471 H 1.0372 0.3653 0.4731 0.032(4) Uiso 1 1 calc R
H472 H 0.9094 0.3357 0.4770 0.032(4) Uiso 1 1 calc R
H473 H 0.9284 0.4209 0.4423 0.032(4) Uiso 1 1 calc R
Si51 Si 0.34105(5) 0.85669(4) 0.22950(3) 0.01486(12) Uani 1 1 d .
C52 C 0.34694(18) 0.83614(14) 0.29974(9) 0.0165(4) Uani 1 1 d .
C53 C 0.34878(18) 0.81089(14) 0.35166(9) 0.0155(4) Uani 1 1 d .
C54 C 0.30969(18) 0.74080(15) 0.16311(9) 0.0173(4) Uani 1 1 d .
C55 C 0.3416(2) 0.76265(17) 0.10699(10) 0.0249(5) Uani 1 1 d .
H551 H 0.3267 0.7014 0.0741 0.039(5) Uiso 1 1 calc R
H552 H 0.4240 0.7847 0.1176 0.039(5) Uiso 1 1 calc R
H553 H 0.2944 0.8159 0.0934 0.039(5) Uiso 1 1 calc R
C56 C 0.3836(2) 0.65695(16) 0.18372(11) 0.0247(5) Uani 1 1 d .
H561 H 0.3702 0.5967 0.1501 0.031(4) Uiso 1 1 calc R
H562 H 0.3619 0.6409 0.2188 0.031(4) Uiso 1 1 calc R
H563 H 0.4660 0.6797 0.1954 0.031(4) Uiso 1 1 calc R
C57 C 0.18091(19) 0.70407(16) 0.14606(10) 0.0220(4) Uani 1 1 d .
H571 H 0.1328 0.7554 0.1307 0.028(4) Uiso 1 1 calc R
H572 H 0.1598 0.6920 0.1823 0.028(4) Uiso 1 1 calc R
H573 H 0.1681 0.6414 0.1143 0.028(4) Uiso 1 1 calc R
C61 C 0.36472(18) 0.98689(14) 0.21794(9) 0.0148(4) Uani 1 1 d .
C62 C 0.27498(18) 1.02926(15) 0.18018(9) 0.0172(4) Uani 1 1 d .
C63 C 0.2932(2) 1.12524(17) 0.17105(10) 0.0224(4) Uani 1 1 d .
H63 H 0.2329 1.1531 0.1457 0.028(4) Uiso 1 1 calc R
C64 C 0.3976(2) 1.18006(17) 0.19834(11) 0.0245(5) Uani 1 1 d .
H64 H 0.4094 1.2446 0.1910 0.028(4) Uiso 1 1 calc R
C65 C 0.48479(19) 1.14115(16) 0.23620(10) 0.0199(4) Uani 1 1 d .
H65 H 0.5559 1.1799 0.2556 0.028(4) Uiso 1 1 calc R
C66 C 0.47013(18) 1.04538(15) 0.24656(9) 0.0157(4) Uani 1 1 d .
C71 C 0.15798(18) 0.97740(15) 0.15214(10) 0.0176(4) Uani 1 1 d .
C72 C 0.08117(18) 0.97065(15) 0.18937(9) 0.0168(4) Uani 1 1 d .
C73 C -0.02830(19) 0.92346(16) 0.16305(10) 0.0204(4) Uani 1 1 d .
H73 H -0.0782 0.9169 0.1885 0.030(4) Uiso 1 1 calc R
C74 C -0.0670(2) 0.88545(17) 0.10031(10) 0.0234(5) Uani 1 1 d .
C75 C 0.0074(2) 0.89694(18) 0.06411(10) 0.0252(5) Uani 1 1 d .
H75 H -0.0186 0.8722 0.0211 0.030(4) Uiso 1 1 calc R
C76 C 0.1179(2) 0.94307(18) 0.08832(10) 0.0232(4) Uani 1 1 d .
C77 C 0.11148(19) 1.02272(16) 0.25634(9) 0.0191(4) Uani 1 1 d .
H771 H 0.1143 1.0959 0.2607 0.040(5) Uiso 1 1 calc R
H772 H 0.1875 1.0028 0.2764 0.040(5) Uiso 1 1 calc R
H773 H 0.0524 1.0033 0.2753 0.040(5) Uiso 1 1 calc R
C78 C -0.1875(2) 0.8360(2) 0.07302(12) 0.0349(6) Uani 1 1 d .
H781 H -0.2154 0.8442 0.0311 0.067(7) Uiso 1 1 calc R
H782 H -0.2399 0.8676 0.0975 0.067(7) Uiso 1 1 calc R
H783 H -0.1857 0.7641 0.0727 0.067(7) Uiso 1 1 calc R
C79 C 0.1895(2) 0.9596(2) 0.04529(11) 0.0335(6) Uani 1 1 d .
H791 H 0.1697 0.9054 0.0081 0.060(6) Uiso 1 1 calc R
H792 H 0.2722 0.9597 0.0653 0.060(6) Uiso 1 1 calc R
H793 H 0.1729 1.0245 0.0346 0.060(6) Uiso 1 1 calc R
C81 C 0.56862(17) 1.01233(14) 0.29083(9) 0.0156(4) Uani 1 1 d .
C82 C 0.58014(18) 1.04893(15) 0.35373(10) 0.0183(4) Uani 1 1 d .
C83 C 0.67569(19) 1.02374(16) 0.39472(10) 0.0199(4) Uani 1 1 d .
H83 H 0.6837 1.0484 0.4373 0.030(4) Uiso 1 1 calc R
C84 C 0.75937(19) 0.96382(16) 0.37541(10) 0.0202(4) Uani 1 1 d .
C85 C 0.74757(18) 0.92940(16) 0.31316(10) 0.0200(4) Uani 1 1 d .
H85 H 0.8048 0.8888 0.2993 0.030(4) Uiso 1 1 calc R
C86 C 0.65314(18) 0.95324(15) 0.27043(10) 0.0181(4) Uani 1 1 d .
C87 C 0.4911(2) 1.11367(18) 0.37683(11) 0.0275(5) Uani 1 1 d .
H871 H 0.5098 1.1270 0.4215 0.058(6) Uiso 1 1 calc R
H872 H 0.4140 1.0787 0.3598 0.058(6) Uiso 1 1 calc R
H873 H 0.4912 1.1775 0.3642 0.058(6) Uiso 1 1 calc R
C88 C 0.8586(2) 0.93323(19) 0.42115(11) 0.0283(5) Uani 1 1 d .
H881 H 0.8361 0.8697 0.4295 0.075(7) Uiso 1 1 calc R
H882 H 0.8768 0.9857 0.4592 0.075(7) Uiso 1 1 calc R
H883 H 0.9270 0.9244 0.4045 0.075(7) Uiso 1 1 calc R
C89 C 0.6450(2) 0.91611(19) 0.20341(11) 0.0264(5) Uani 1 1 d .
H891 H 0.7214 0.8962 0.1976 0.044(8) Uiso 0.50 1 calc PR
H892 H 0.6196 0.9699 0.1824 0.044(8) Uiso 0.50 1 calc PR
H893 H 0.5888 0.8580 0.1865 0.044(8) Uiso 0.50 1 calc PR
H894 H 0.5652 0.9199 0.1801 0.044(8) Uiso 0.50 1 calc PR
H895 H 0.6670 0.8461 0.1953 0.044(8) Uiso 0.50 1 calc PR
H896 H 0.6977 0.9581 0.1911 0.044(8) Uiso 0.50 1 calc PR
Si52 Si 0.21076(5) 0.83934(4) 0.37845(3) 0.01592(12) Uani 1 1 d .
C91 C 0.1847(2) 0.77618(17) 0.43829(11) 0.0235(5) Uani 1 1 d .
H911 H 0.1128 0.7987 0.4493 0.038(5) Uiso 1 1 calc R
H912 H 0.2500 0.7938 0.4746 0.038(5) Uiso 1 1 calc R
H913 H 0.1775 0.7030 0.4223 0.038(5) Uiso 1 1 calc R
C92 C 0.2187(2) 0.97770(16) 0.41221(10) 0.0209(4) Uani 1 1 d .
H921 H 0.2300 1.0144 0.3821 0.036(5) Uiso 1 1 calc R
H922 H 0.2840 0.9950 0.4485 0.036(5) Uiso 1 1 calc R
H923 H 0.1463 0.9962 0.4237 0.036(5) Uiso 1 1 calc R
C93 C 0.08149(19) 0.80290(16) 0.31233(10) 0.0210(4) Uani 1 1 d .
H931 H 0.0629 0.7303 0.3040 0.039(5) Uiso 1 1 calc R
H932 H 0.0984 0.8197 0.2763 0.039(5) Uiso 1 1 calc R
H933 H 0.0151 0.8396 0.3220 0.039(5) Uiso 1 1 calc R
C94 C 0.45877(17) 0.77583(14) 0.39073(9) 0.0132(4) Uani 1 1 d .
C95 C 0.55650(19) 0.75947(16) 0.35717(10) 0.0213(4) Uani 1 1 d .
H951 H 0.5719 0.8209 0.3445 0.034(4) Uiso 1 1 calc R
H952 H 0.5327 0.7036 0.3211 0.034(4) Uiso 1 1 calc R
H953 H 0.6271 0.7435 0.3846 0.034(4) Uiso 1 1 calc R
C96 C 0.4310(2) 0.67480(17) 0.40516(11) 0.0252(5) Uani 1 1 d .
H961 H 0.5020 0.6516 0.4283 0.037(5) Uiso 1 1 calc R
H962 H 0.4000 0.6245 0.3669 0.037(5) Uiso 1 1 calc R
H963 H 0.3732 0.6841 0.4294 0.037(5) Uiso 1 1 calc R
C97 C 0.5003(2) 0.85605(18) 0.45046(10) 0.0241(5) Uani 1 1 d .
H971 H 0.5188 0.9200 0.4413 0.033(4) Uiso 1 1 calc R
H972 H 0.5698 0.8345 0.4759 0.033(4) Uiso 1 1 calc R
H973 H 0.4388 0.8650 0.4724 0.033(4) Uiso 1 1 calc R
C101 C 0.5430(3) 0.5936(3) 0.03631(15) 0.0472(7) Uani 1 1 d .
H101 H 0.5728 0.6581 0.0611 0.069(7) Uiso 1 1 calc R
C102 C 0.5819(3) 0.5078(3) 0.05472(14) 0.0470(8) Uani 1 1 d .
H102 H 0.6380 0.5131 0.0924 0.069(7) Uiso 1 1 calc R
C103 C 0.5395(3) 0.4144(3) 0.01840(17) 0.0525(8) Uani 1 1 d .
H103 H 0.5670 0.3553 0.0309 0.069(7) Uiso 1 1 calc R
C104 C 0.5014(3) 0.0199(3) 0.06059(14) 0.0481(8) Uani 1 1 d .
H104 H 0.5020 0.0332 0.1026 0.076(8) Uiso 1 1 calc R
C105 C 0.4895(3) 0.0968(2) 0.03115(15) 0.0435(7) Uani 1 1 d .
H105 H 0.4827 0.1637 0.0525 0.076(8) Uiso 1 1 calc R
C106 C 0.4875(3) 0.0756(3) -0.03013(17) 0.0511(8) Uani 1 1 d .
H106 H 0.4783 0.1283 -0.0513 0.076(8) Uiso 1 1 calc R

loop_
_atom_site_aniso_label
_atom_site_aniso_U_11
_atom_site_aniso_U_22
_atom_site_aniso_U_33
_atom_site_aniso_U_23
_atom_site_aniso_U_13
_atom_site_aniso_U_12
Si1 0.0190(3) 0.0113(2) 0.0147(3) 0.00406(19) 0.0027(2) 0.0009(2)
C2 0.0191(10) 0.0108(8) 0.0191(10) 0.0026(7) 0.0040(8) -0.0012(7)
C3 0.0193(10) 0.0093(8) 0.0168(9) 0.0014(7) 0.0036(8) 0.0007(7)
C4 0.0199(10) 0.0145(9) 0.0184(10) 0.0032(7) 0.0048(8) 0.0002(7)
C5 0.0272(12) 0.0244(11) 0.0202(10) 0.0005(9) 0.0004(9) 0.0013(9)
C6 0.0316(12) 0.0164(10) 0.0286(12) 0.0030(9) 0.0116(10) -0.0045(9)
C7 0.0270(11) 0.0181(10) 0.0247(11) 0.0045(8) 0.0088(9) 0.0036(8)
C11 0.0143(9) 0.0137(9) 0.0161(9) 0.0051(7) 0.0004(7) -0.0015(7)
C12 0.0166(10) 0.0188(10) 0.0186(10) 0.0078(8) 0.0005(8) -0.0017(8)
C13 0.0211(10) 0.0221(10) 0.0281(11) 0.0140(9) 0.0049(9) -0.0010(8)
C14 0.0240(11) 0.0188(10) 0.0355(13) 0.0158(9) 0.0042(9) 0.0009(8)
C15 0.0197(10) 0.0168(10) 0.0275(11) 0.0063(8) 0.0051(9) 0.0032(8)
C16 0.0136(9) 0.0135(9) 0.0183(9) 0.0036(7) 0.0001(7) -0.0026(7)
C21 0.0198(10) 0.0168(9) 0.0183(10) 0.0081(8) 0.0043(8) -0.0029(8)
C22 0.0192(10) 0.0145(9) 0.0164(9) 0.0051(7) 0.0030(8) -0.0030(7)
C23 0.0185(10) 0.0190(10) 0.0184(10) 0.0042(8) 0.0034(8) -0.0002(8)
C24 0.0250(11) 0.0234(11) 0.0206(10) 0.0028(8) 0.0080(9) -0.0022(9)
C25 0.0267(11) 0.0276(11) 0.0173(10) 0.0055(8) 0.0058(9) -0.0043(9)
C26 0.0213(11) 0.0262(11) 0.0201(10) 0.0108(9) 0.0013(8) -0.0076(9)
C27 0.0222(10) 0.0180(10) 0.0176(10) 0.0033(8) 0.0051(8) -0.0003(8)
C28 0.0313(13) 0.0474(16) 0.0231(12) -0.0003(11) 0.0101(10) 0.0073(11)
C29 0.0259(12) 0.0495(16) 0.0244(12) 0.0178(11) 0.0006(10) -0.0040(11)
C31 0.0143(9) 0.0115(8) 0.0194(10) 0.0038(7) 0.0044(7) 0.0023(7)
C32 0.0186(10) 0.0126(9) 0.0206(10) 0.0025(7) 0.0029(8) 0.0006(7)
C33 0.0241(11) 0.0170(9) 0.0181(10) 0.0028(8) 0.0061(8) 0.0039(8)
C34 0.0213(10) 0.0188(10) 0.0247(11) 0.0075(8) 0.0110(9) 0.0059(8)
C35 0.0152(10) 0.0203(10) 0.0278(11) 0.0067(8) 0.0071(8) 0.0010(8)
C36 0.0153(9) 0.0161(9) 0.0214(10) 0.0042(8) 0.0045(8) 0.0016(7)
C37 0.0246(11) 0.0275(12) 0.0241(11) 0.0027(9) 0.0013(9) -0.0095(9)
C38 0.0312(13) 0.0324(12) 0.0282(12) 0.0117(10) 0.0155(10) 0.0037(10)
C39 0.0207(11) 0.0347(13) 0.0228(11) 0.0049(9) 0.0016(9) -0.0054(9)
Si2 0.0175(3) 0.0125(2) 0.0174(3) 0.0031(2) 0.0024(2) 0.0002(2)
C41 0.0238(11) 0.0198(10) 0.0268(11) 0.0064(9) 0.0023(9) 0.0024(8)
C42 0.0241(11) 0.0157(9) 0.0218(10) 0.0035(8) 0.0033(8) -0.0024(8)
C43 0.0195(10) 0.0179(10) 0.0241(11) 0.0024(8) 0.0056(8) 0.0003(8)
C44 0.0164(9) 0.0098(8) 0.0143(9) 0.0045(7) 0.0058(7) 0.0022(7)
C45 0.0189(10) 0.0215(10) 0.0267(11) 0.0084(9) 0.0082(9) 0.0004(8)
C46 0.0271(12) 0.0195(10) 0.0331(12) 0.0130(9) 0.0097(10) 0.0016(9)
C47 0.0281(12) 0.0256(11) 0.0199(10) 0.0059(9) 0.0096(9) 0.0018(9)
Si51 0.0187(3) 0.0117(2) 0.0144(3) 0.00391(19) 0.0038(2) 0.0001(2)
C52 0.0192(10) 0.0113(9) 0.0193(10) 0.0038(7) 0.0052(8) 0.0009(7)
C53 0.0194(10) 0.0096(8) 0.0165(9) 0.0013(7) 0.0043(8) -0.0009(7)
C54 0.0201(10) 0.0142(9) 0.0171(9) 0.0028(7) 0.0048(8) 0.0002(7)
C55 0.0320(12) 0.0235(11) 0.0193(10) 0.0023(8) 0.0089(9) 0.0000(9)
C56 0.0290(12) 0.0151(10) 0.0260(11) 0.0007(8) 0.0030(9) 0.0030(9)
C57 0.0234(11) 0.0183(10) 0.0227(10) 0.0038(8) 0.0035(9) -0.0027(8)
C61 0.0183(9) 0.0131(9) 0.0146(9) 0.0045(7) 0.0059(7) 0.0028(7)
C62 0.0201(10) 0.0177(9) 0.0167(9) 0.0066(8) 0.0075(8) 0.0052(8)
C63 0.0245(11) 0.0234(11) 0.0254(11) 0.0144(9) 0.0097(9) 0.0096(9)
C64 0.0298(12) 0.0178(10) 0.0318(12) 0.0132(9) 0.0123(10) 0.0045(9)
C65 0.0206(10) 0.0161(10) 0.0252(11) 0.0060(8) 0.0086(8) 0.0006(8)
C66 0.0175(9) 0.0138(9) 0.0176(9) 0.0040(7) 0.0073(8) 0.0032(7)
C71 0.0189(10) 0.0170(9) 0.0190(10) 0.0079(8) 0.0051(8) 0.0057(8)
C72 0.0192(10) 0.0138(9) 0.0179(9) 0.0055(7) 0.0040(8) 0.0051(7)
C73 0.0213(10) 0.0184(10) 0.0225(10) 0.0060(8) 0.0061(8) 0.0034(8)
C74 0.0218(11) 0.0211(10) 0.0238(11) 0.0045(8) -0.0002(9) 0.0040(8)
C75 0.0288(12) 0.0287(11) 0.0167(10) 0.0046(9) 0.0034(9) 0.0123(9)
C76 0.0248(11) 0.0295(11) 0.0176(10) 0.0085(9) 0.0071(8) 0.0106(9)
C77 0.0209(10) 0.0195(10) 0.0162(10) 0.0028(8) 0.0046(8) 0.0014(8)
C78 0.0272(13) 0.0404(14) 0.0291(13) 0.0013(11) -0.0018(10) -0.0045(11)
C79 0.0336(13) 0.0518(16) 0.0209(11) 0.0153(11) 0.0114(10) 0.0130(12)
C81 0.0151(9) 0.0121(9) 0.0198(10) 0.0047(7) 0.0038(8) -0.0023(7)
C82 0.0186(10) 0.0149(9) 0.0215(10) 0.0032(8) 0.0058(8) -0.0007(8)
C83 0.0210(10) 0.0183(10) 0.0185(10) 0.0034(8) 0.0024(8) -0.0034(8)
C84 0.0175(10) 0.0179(10) 0.0244(11) 0.0077(8) 0.0014(8) -0.0025(8)
C85 0.0161(10) 0.0205(10) 0.0249(11) 0.0067(8) 0.0066(8) 0.0021(8)
C86 0.0174(10) 0.0161(9) 0.0216(10) 0.0043(8) 0.0066(8) -0.0007(8)
C87 0.0325(13) 0.0278(12) 0.0228(11) 0.0028(9) 0.0105(10) 0.0100(10)
C88 0.0231(11) 0.0311(12) 0.0283(12) 0.0108(10) -0.0015(9) 0.0018(9)
C89 0.0258(12) 0.0317(12) 0.0231(11) 0.0054(9) 0.0096(9) 0.0085(9)
Si52 0.0189(3) 0.0123(2) 0.0171(3) 0.0031(2) 0.0057(2) 0.0005(2)
C91 0.0283(12) 0.0196(10) 0.0263(11) 0.0075(9) 0.0116(9) 0.0013(9)
C92 0.0246(11) 0.0172(10) 0.0213(10) 0.0038(8) 0.0067(9) 0.0026(8)
C93 0.0188(10) 0.0197(10) 0.0235(11) 0.0028(8) 0.0055(8) 0.0005(8)
C94 0.0153(9) 0.0099(8) 0.0151(9) 0.0061(7) 0.0020(7) 0.0016(7)
C95 0.0178(10) 0.0205(10) 0.0258(11) 0.0087(8) 0.0029(8) 0.0025(8)
C96 0.0253(11) 0.0200(10) 0.0346(12) 0.0139(9) 0.0084(10) 0.0036(9)
C97 0.0247(11) 0.0265(11) 0.0193(10) 0.0054(9) 0.0023(9) 0.0016(9)
C101 0.0350(15) 0.0572(19) 0.0493(18) 0.0062(15) 0.0159(14) 0.0056(14)
C102 0.0272(14) 0.083(2) 0.0355(15) 0.0217(16) 0.0092(12) 0.0062(14)
C103 0.0382(17) 0.063(2) 0.065(2) 0.0341(18) 0.0123(15) 0.0128(15)
C104 0.0405(16) 0.080(2) 0.0316(14) 0.0215(15) 0.0151(13) 0.0204(16)
C105 0.0305(14) 0.0424(16) 0.0551(18) 0.0042(14) 0.0127(13) 0.0019(12)
C106 0.0447(17) 0.064(2) 0.068(2) 0.0430(18) 0.0323(16) 0.0200(16)

loop_
_atom_type_symbol
_atom_type_description
_atom_type_scat_dispersion_real
_atom_type_scat_dispersion_imag
_atom_type_scat_source
C C 0.0033 0.0016 'International Tables Vol C Tables 4.2.6.8 and 6.1.1.4'
H H 0.0000 0.0000 'International Tables Vol C Tables 4.2.6.8 and 6.1.1.4'
Si Si 0.0817 0.0704 'International Tables Vol C Tables 4.2.6.8 and 6.1.1.4'

loop_
_geom_angle_atom_site_label_1
_geom_angle_atom_site_label_2
_geom_angle_atom_site_label_3
_geom_angle
_geom_angle_site_symmetry_1
_geom_angle_site_symmetry_3
_geom_angle_publ_flag
C2 Si1 C11 122.10(9) . . yes
C2 Si1 C4 116.76(9) . . yes
C11 Si1 C4 121.13(9) . . yes
C3 C2 Si1 174.24(17) . . yes
C2 C3 C44 122.49(19) . . yes
C2 C3 Si2 113.79(16) . . yes
C44 C3 Si2 123.17(14) . . yes
C5 C4 C7 109.98(18) . . ?
C5 C4 C6 108.66(18) . . ?
C7 C4 C6 108.38(18) . . ?
C5 C4 Si1 111.09(14) . . ?
C7 C4 Si1 110.81(14) . . ?
C6 C4 Si1 107.83(14) . . ?
C4 C5 H501 109.5 . . ?
C4 C5 H502 109.5 . . ?
H501 C5 H502 109.5 . . ?
C4 C5 H503 109.5 . . ?
H501 C5 H503 109.5 . . ?
H502 C5 H503 109.5 . . ?
C4 C6 H601 109.5 . . ?
C4 C6 H602 109.5 . . ?
H601 C6 H602 109.5 . . ?
C4 C6 H603 109.5 . . ?
H601 C6 H603 109.5 . . ?
H602 C6 H603 109.5 . . ?
C4 C7 H701 109.5 . . ?
C4 C7 H702 109.5 . . ?
H701 C7 H702 109.5 . . ?
C4 C7 H703 109.5 . . ?
H701 C7 H703 109.5 . . ?
H702 C7 H703 109.5 . . ?
C16 C11 C12 118.51(18) . . ?
C16 C11 Si1 121.59(15) . . ?
C12 C11 Si1 119.90(15) . . ?
C13 C12 C11 120.0(2) . . ?
C13 C12 C21 117.44(19) . . ?
C11 C12 C21 122.43(18) . . ?
C14 C13 C12 120.8(2) . . ?
C14 C13 H13 119.6 . . ?
C12 C13 H13 119.6 . . ?
C13 C14 C15 120.0(2) . . ?
C13 C14 H14 120.0 . . ?
C15 C14 H14 120.0 . . ?
C14 C15 C16 120.4(2) . . ?
C14 C15 H15 119.8 . . ?
C16 C15 H15 119.8 . . ?
C15 C16 C11 120.27(19) . . ?
C15 C16 C31 116.16(18) . . ?
C11 C16 C31 123.55(18) . . ?
C26 C21 C22 118.9(2) . . ?
C26 C21 C12 121.91(19) . . ?
C22 C21 C12 118.81(18) . . ?
C23 C22 C21 119.26(19) . . ?
C23 C22 C27 118.91(19) . . ?
C21 C22 C27 121.56(19) . . ?
C22 C23 C24 122.4(2) . . ?
C22 C23 H23 118.8 . . ?
C24 C23 H23 118.8 . . ?
C25 C24 C23 117.4(2) . . ?
C25 C24 C28 121.5(2) . . ?
C23 C24 C28 121.0(2) . . ?
C24 C25 C26 122.3(2) . . ?
C24 C25 H25 118.9 . . ?
C26 C25 H25 118.9 . . ?
C25 C26 C21 119.6(2) . . ?
C25 C26 C29 118.0(2) . . ?
C21 C26 C29 122.4(2) . . ?
C22 C27 H271 109.5 . . ?
C22 C27 H272 109.5 . . ?
H271 C27 H272 109.5 . . ?
C22 C27 H273 109.5 . . ?
H271 C27 H273 109.5 . . ?
H272 C27 H273 109.5 . . ?
C24 C28 H281 109.5 . . ?
C24 C28 H282 109.5 . . ?
H281 C28 H282 109.5 . . ?
C24 C28 H283 109.5 . . ?
H281 C28 H283 109.5 . . ?
H282 C28 H283 109.5 . . ?
C26 C29 H291 109.5 . . ?
C26 C29 H292 109.5 . . ?
H291 C29 H292 109.5 . . ?
C26 C29 H293 109.5 . . ?
H291 C29 H293 109.5 . . ?
H292 C29 H293 109.5 . . ?
C36 C31 C32 119.41(19) . . ?
C36 C31 C16 121.01(18) . . ?
C32 C31 C16 119.37(18) . . ?
C33 C32 C31 119.17(19) . . ?
C33 C32 C37 120.29(19) . . ?
C31 C32 C37 120.54(19) . . ?
C34 C33 C32 122.1(2) . . ?
C34 C33 H33 119.0 . . ?
C32 C33 H33 119.0 . . ?
C35 C34 C33 117.8(2) . . ?
C35 C34 C38 121.4(2) . . ?
C33 C34 C38 120.8(2) . . ?
C34 C35 C36 122.0(2) . . ?
C34 C35 H35 119.0 . . ?
C36 C35 H35 119.0 . . ?
C35 C36 C31 119.57(19) . . ?
C35 C36 C39 119.90(19) . . ?
C31 C36 C39 120.52(19) . . ?
C32 C37 H371 109.5 . . ?
C32 C37 H372 109.5 . . ?
H371 C37 H372 109.5 . . ?
C32 C37 H373 109.5 . . ?
H371 C37 H373 109.5 . . ?
H372 C37 H373 109.5 . . ?
C34 C38 H381 109.5 . . ?
C34 C38 H382 109.5 . . ?
H381 C38 H382 109.5 . . ?
C34 C38 H383 109.5 . . ?
H381 C38 H383 109.5 . . ?
H382 C38 H383 109.5 . . ?
C36 C39 H391 109.5 . . ?
C36 C39 H392 109.5 . . ?
H391 C39 H392 109.5 . . ?
C36 C39 H393 109.5 . . ?
H391 C39 H393 109.5 . . ?
H392 C39 H393 109.5 . . ?
C43 Si2 C42 110.18(10) . . ?
C43 Si2 C41 106.10(10) . . ?
C42 Si2 C41 106.43(10) . . ?
C43 Si2 C3 109.94(9) . . ?
C42 Si2 C3 106.86(9) . . ?
C41 Si2 C3 117.21(10) . . ?
Si2 C41 H411 109.5 . . ?
Si2 C41 H412 109.5 . . ?
H411 C41 H412 109.5 . . ?
Si2 C41 H413 109.5 . . ?
H411 C41 H413 109.5 . . ?
H412 C41 H413 109.5 . . ?
Si2 C42 H421 109.5 . . ?
Si2 C42 H422 109.5 . . ?
H421 C42 H422 109.5 . . ?
Si2 C42 H423 109.5 . . ?
H421 C42 H423 109.5 . . ?
H422 C42 H423 109.5 . . ?
Si2 C43 H431 109.5 . . ?
Si2 C43 H432 109.5 . . ?
H431 C43 H432 109.5 . . ?
Si2 C43 H433 109.5 . . ?
H431 C43 H433 109.5 . . ?
H432 C43 H433 109.5 . . ?
C47 C44 C46 109.55(17) . . ?
C47 C44 C45 109.31(17) . . ?
C46 C44 C45 107.43(17) . . ?
C47 C44 C3 108.94(16) . . ?
C46 C44 C3 110.05(16) . . ?
C45 C44 C3 111.54(16) . . ?
C44 C45 H451 109.5 . . ?
C44 C45 H452 109.5 . . ?
H451 C45 H452 109.5 . . ?
C44 C45 H453 109.5 . . ?
H451 C45 H453 109.5 . . ?
H452 C45 H453 109.5 . . ?
C44 C46 H461 109.5 . . ?
C44 C46 H462 109.5 . . ?
H461 C46 H462 109.5 . . ?
C44 C46 H463 109.5 . . ?
H461 C46 H463 109.5 . . ?
H462 C46 H463 109.5 . . ?
C44 C47 H471 109.5 . . ?
C44 C47 H472 109.5 . . ?
H471 C47 H472 109.5 . . ?
C44 C47 H473 109.5 . . ?
H471 C47 H473 109.5 . . ?
H472 C47 H473 109.5 . . ?
C52 Si51 C61 121.82(9) . . yes
C52 Si51 C54 116.30(9) . . yes
C61 Si51 C54 121.87(9) . . yes
C53 C52 Si51 174.44(17) . . yes
C52 C53 C94 122.61(19) . . yes
C52 C53 Si52 113.40(16) . . yes
C94 C53 Si52 123.46(14) . . yes
C55 C54 C56 108.95(18) . . ?
C55 C54 C57 109.41(18) . . ?
C56 C54 C57 108.50(17) . . ?
C55 C54 Si51 111.26(14) . . ?
C56 C54 Si51 107.80(14) . . ?
C57 C54 Si51 110.85(14) . . ?
C54 C55 H551 109.5 . . ?
C54 C55 H552 109.5 . . ?
H551 C55 H552 109.5 . . ?
C54 C55 H553 109.5 . . ?
H551 C55 H553 109.5 . . ?
H552 C55 H553 109.5 . . ?
C54 C56 H561 109.5 . . ?
C54 C56 H562 109.5 . . ?
H561 C56 H562 109.5 . . ?
C54 C56 H563 109.5 . . ?
H561 C56 H563 109.5 . . ?
H562 C56 H563 109.5 . . ?
C54 C57 H571 109.5 . . ?
C54 C57 H572 109.5 . . ?
H571 C57 H572 109.5 . . ?
C54 C57 H573 109.5 . . ?
H571 C57 H573 109.5 . . ?
H572 C57 H573 109.5 . . ?
C66 C61 C62 118.11(18) . . ?
C66 C61 Si51 121.82(15) . . ?
C62 C61 Si51 120.06(15) . . ?
C63 C62 C61 120.0(2) . . ?
C63 C62 C71 117.73(19) . . ?
C61 C62 C71 122.22(18) . . ?
C64 C63 C62 120.9(2) . . ?
C64 C63 H63 119.5 . . ?
C62 C63 H63 119.5 . . ?
C65 C64 C63 119.9(2) . . ?
C65 C64 H64 120.0 . . ?
C63 C64 H64 120.0 . . ?
C64 C65 C66 121.0(2) . . ?
C64 C65 H65 119.5 . . ?
C66 C65 H65 119.5 . . ?
C65 C66 C61 120.07(19) . . ?
C65 C66 C81 116.48(18) . . ?
C61 C66 C81 123.39(17) . . ?
C76 C71 C72 119.1(2) . . ?
C76 C71 C62 120.94(19) . . ?
C72 C71 C62 119.71(18) . . ?
C73 C72 C71 119.62(19) . . ?
C73 C72 C77 118.77(19) . . ?
C71 C72 C77 121.34(19) . . ?
C72 C73 C74 121.6(2) . . ?
C72 C73 H73 119.2 . . ?
C74 C73 H73 119.2 . . ?
C75 C74 C73 118.0(2) . . ?
C75 C74 C78 121.7(2) . . ?
C73 C74 C78 120.2(2) . . ?
C76 C75 C74 122.5(2) . . ?
C76 C75 H75 118.8 . . ?
C74 C75 H75 118.8 . . ?
C75 C76 C71 119.0(2) . . ?
C75 C76 C79 118.9(2) . . ?
C71 C76 C79 122.0(2) . . ?
C72 C77 H771 109.5 . . ?
C72 C77 H772 109.5 . . ?
H771 C77 H772 109.5 . . ?
C72 C77 H773 109.5 . . ?
H771 C77 H773 109.5 . . ?
H772 C77 H773 109.5 . . ?
C74 C78 H781 109.5 . . ?
C74 C78 H782 109.5 . . ?
H781 C78 H782 109.5 . . ?
C74 C78 H783 109.5 . . ?
H781 C78 H783 109.5 . . ?
H782 C78 H783 109.5 . . ?
C76 C79 H791 109.5 . . ?
C76 C79 H792 109.5 . . ?
H791 C79 H792 109.5 . . ?
C76 C79 H793 109.5 . . ?
H791 C79 H793 109.5 . . ?
H792 C79 H793 109.5 . . ?
C86 C81 C82 119.99(19) . . ?
C86 C81 C66 121.02(18) . . ?
C82 C81 C66 118.78(18) . . ?
C83 C82 C81 118.80(19) . . ?
C83 C82 C87 120.2(2) . . ?
C81 C82 C87 121.02(19) . . ?
C84 C83 C82 122.1(2) . . ?
C84 C83 H83 119.0 . . ?
C82 C83 H83 119.0 . . ?
C83 C84 C85 118.4(2) . . ?
C83 C84 C88 120.7(2) . . ?
C85 C84 C88 120.8(2) . . ?
C84 C85 C86 121.3(2) . . ?
C84 C85 H85 119.3 . . ?
C86 C85 H85 119.3 . . ?
C81 C86 C85 119.36(19) . . ?
C81 C86 C89 121.07(19) . . ?
C85 C86 C89 119.56(19) . . ?
C82 C87 H871 109.5 . . ?
C82 C87 H872 109.5 . . ?
H871 C87 H872 109.5 . . ?
C82 C87 H873 109.5 . . ?
H871 C87 H873 109.5 . . ?
H872 C87 H873 109.5 . . ?
C84 C88 H881 109.5 . . ?
C84 C88 H882 109.5 . . ?
H881 C88 H882 109.5 . . ?
C84 C88 H883 109.5 . . ?
H881 C88 H883 109.5 . . ?
H882 C88 H883 109.5 . . ?
C86 C89 H891 109.5 . . ?
C86 C89 H892 109.5 . . ?
H891 C89 H892 109.5 . . ?
C86 C89 H893 109.5 . . ?
H891 C89 H893 109.5 . . ?
H892 C89 H893 109.5 . . ?
C86 C89 H894 109.5 . . ?
H891 C89 H894 141.1 . . ?
H892 C89 H894 56.3 . . ?
H893 C89 H894 56.3 . . ?
C86 C89 H895 109.5 . . ?
H891 C89 H895 56.3 . . ?
H892 C89 H895 141.1 . . ?
H893 C89 H895 56.3 . . ?
H894 C89 H895 109.5 . . ?
C86 C89 H896 109.5 . . ?
H891 C89 H896 56.3 . . ?
H892 C89 H896 56.3 . . ?
H893 C89 H896 141.1 . . ?
H894 C89 H896 109.5 . . ?
H895 C89 H896 109.5 . . ?
C93 Si52 C92 110.39(10) . . ?
C93 Si52 C91 106.07(11) . . ?
C92 Si52 C91 106.24(10) . . ?
C93 Si52 C53 109.76(9) . . ?
C92 Si52 C53 107.00(9) . . ?
C91 Si52 C53 117.28(10) . . ?
Si52 C91 H911 109.5 . . ?
Si52 C91 H912 109.5 . . ?
H911 C91 H912 109.5 . . ?
Si52 C91 H913 109.5 . . ?
H911 C91 H913 109.5 . . ?
H912 C91 H913 109.5 . . ?
Si52 C92 H921 109.5 . . ?
Si52 C92 H922 109.5 . . ?
H921 C92 H922 109.5 . . ?
Si52 C92 H923 109.5 . . ?
H921 C92 H923 109.5 . . ?
H922 C92 H923 109.5 . . ?
Si52 C93 H931 109.5 . . ?
Si52 C93 H932 109.5 . . ?
H931 C93 H932 109.5 . . ?
Si52 C93 H933 109.5 . . ?
H931 C93 H933 109.5 . . ?
H932 C93 H933 109.5 . . ?
C97 C94 C95 109.57(17) . . ?
C97 C94 C53 108.53(16) . . ?
C95 C94 C53 111.63(16) . . ?
C97 C94 C96 109.49(17) . . ?
C95 C94 C96 107.51(17) . . ?
C53 C94 C96 110.09(16) . . ?
C94 C95 H951 109.5 . . ?
C94 C95 H952 109.5 . . ?
H951 C95 H952 109.5 . . ?
C94 C95 H953 109.5 . . ?
H951 C95 H953 109.5 . . ?
H952 C95 H953 109.5 . . ?
C94 C96 H961 109.5 . . ?
C94 C96 H962 109.5 . . ?
H961 C96 H962 109.5 . . ?
C94 C96 H963 109.5 . . ?
H961 C96 H963 109.5 . . ?
H962 C96 H963 109.5 . . ?
C94 C97 H971 109.5 . . ?
C94 C97 H972 109.5 . . ?
H971 C97 H972 109.5 . . ?
C94 C97 H973 109.5 . . ?
H971 C97 H973 109.5 . . ?
H972 C97 H973 109.5 . . ?
C102 C101 C103 119.9(3) . 2_665 ?
C102 C101 H101 120.1 . . ?
C103 C101 H101 120.1 2_665 . ?
C101 C102 C103 120.0(3) . . ?
C101 C102 H102 120.0 . . ?
C103 C102 H102 120.0 . . ?
C102 C103 C101 120.2(3) . 2_665 ?
C102 C103 H103 119.9 . . ?
C101 C103 H103 119.9 2_665 . ?
C106 C104 C105 120.5(3) 2_655 . ?
C106 C104 H104 119.8 2_655 . ?
C105 C104 H104 119.8 . . ?
C104 C105 C106 118.8(3) . . ?
C104 C105 H105 120.6 . . ?
C106 C105 H105 120.6 . . ?
C104 C106 C105 120.7(3) 2_655 . ?
C104 C106 H106 119.6 2_655 . ?
C105 C106 H106 119.6 . . ?

loop_
_geom_bond_atom_site_label_1
_geom_bond_atom_site_label_2
_geom_bond_distance
_geom_bond_site_symmetry_2
_geom_bond_publ_flag
Si1 C2 1.694(2) . yes
Si1 C11 1.888(2) . yes
Si1 C4 1.906(2) . yes
C2 C3 1.324(3) . yes
C3 C44 1.547(3) . yes
C3 Si2 1.900(2) . yes
C4 C5 1.532(3) . ?
C4 C7 1.537(3) . ?
C4 C6 1.542(3) . ?
C5 H501 0.98 . ?
C5 H502 0.98 . ?
C5 H503 0.98 . ?
C6 H601 0.98 . ?
C6 H602 0.98 . ?
C6 H603 0.98 . ?
C7 H701 0.98 . ?
C7 H702 0.98 . ?
C7 H703 0.98 . ?
C11 C16 1.409(3) . ?
C11 C12 1.421(3) . ?
C12 C13 1.397(3) . ?
C12 C21 1.498(3) . ?
C13 C14 1.383(3) . ?
C13 H13 0.95 . ?
C14 C15 1.392(3) . ?
C14 H14 0.95 . ?
C15 C16 1.400(3) . ?
C15 H15 0.95 . ?
C16 C31 1.501(3) . ?
C21 C26 1.408(3) . ?
C21 C22 1.410(3) . ?
C22 C23 1.389(3) . ?
C22 C27 1.506(3) . ?
C23 C24 1.395(3) . ?
C23 H23 0.95 . ?
C24 C25 1.385(3) . ?
C24 C28 1.506(3) . ?
C25 C26 1.392(3) . ?
C25 H25 0.95 . ?
C26 C29 1.512(3) . ?
C27 H271 0.98 . ?
C27 H272 0.98 . ?
C27 H273 0.98 . ?
C28 H281 0.98 . ?
C28 H282 0.98 . ?
C28 H283 0.98 . ?
C29 H291 0.98 . ?
C29 H292 0.98 . ?
C29 H293 0.98 . ?
C31 C36 1.399(3) . ?
C31 C32 1.404(3) . ?
C32 C33 1.393(3) . ?
C32 C37 1.507(3) . ?
C33 C34 1.390(3) . ?
C33 H33 0.95 . ?
C34 C35 1.386(3) . ?
C34 C38 1.511(3) . ?
C35 C36 1.392(3) . ?
C35 H35 0.95 . ?
C36 C39 1.512(3) . ?
C37 H371 0.98 . ?
C37 H372 0.98 . ?
C37 H373 0.98 . ?
C38 H381 0.98 . ?
C38 H382 0.98 . ?
C38 H383 0.98 . ?
C39 H391 0.98 . ?
C39 H392 0.98 . ?
C39 H393 0.98 . ?
Si2 C43 1.862(2) . yes
Si2 C42 1.865(2) . yes
Si2 C41 1.875(2) . yes
C41 H411 0.98 . ?
C41 H412 0.98 . ?
C41 H413 0.98 . ?
C42 H421 0.98 . ?
C42 H422 0.98 . ?
C42 H423 0.98 . ?
C43 H431 0.98 . ?
C43 H432 0.98 . ?
C43 H433 0.98 . ?
C44 C47 1.533(3) . ?
C44 C46 1.545(3) . ?
C44 C45 1.545(3) . ?
C45 H451 0.98 . ?
C45 H452 0.98 . ?
C45 H453 0.98 . ?
C46 H461 0.98 . ?
C46 H462 0.98 . ?
C46 H463 0.98 . ?
C47 H471 0.98 . ?
C47 H472 0.98 . ?
C47 H473 0.98 . ?
Si51 C52 1.700(2) . yes
Si51 C61 1.886(2) . yes
Si51 C54 1.907(2) . yes
C52 C53 1.320(3) . yes
C53 C94 1.543(3) . yes
C53 Si52 1.903(2) . yes
C54 C55 1.530(3) . ?
C54 C56 1.535(3) . ?
C54 C57 1.538(3) . ?
C55 H551 0.98 . ?
C55 H552 0.98 . ?
C55 H553 0.98 . ?
C56 H561 0.98 . ?
C56 H562 0.98 . ?
C56 H563 0.98 . ?
C57 H571 0.98 . ?
C57 H572 0.98 . ?
C57 H573 0.98 . ?
C61 C66 1.415(3) . ?
C61 C62 1.420(3) . ?
C62 C63 1.398(3) . ?
C62 C71 1.486(3) . ?
C63 C64 1.379(3) . ?
C63 H63 0.95 . ?
C64 C65 1.377(3) . ?
C64 H64 0.95 . ?
C65 C66 1.399(3) . ?
C65 H65 0.95 . ?
C66 C81 1.502(3) . ?
C71 C76 1.408(3) . ?
C71 C72 1.417(3) . ?
C72 C73 1.384(3) . ?
C72 C77 1.510(3) . ?
C73 C74 1.390(3) . ?
C73 H73 0.95 . ?
C74 C75 1.390(3) . ?
C74 C78 1.508(3) . ?
C75 C76 1.384(3) . ?
C75 H75 0.95 . ?
C76 C79 1.512(3) . ?
C77 H771 0.98 . ?
C77 H772 0.98 . ?
C77 H773 0.98 . ?
C78 H781 0.98 . ?
C78 H782 0.98 . ?
C78 H783 0.98 . ?
C79 H791 0.98 . ?
C79 H792 0.98 . ?
C79 H793 0.98 . ?
C81 C86 1.396(3) . ?
C81 C82 1.405(3) . ?
C82 C83 1.392(3) . ?
C82 C87 1.503(3) . ?
C83 C84 1.384(3) . ?
C83 H83 0.95 . ?
C84 C85 1.386(3) . ?
C84 C88 1.511(3) . ?
C85 C86 1.398(3) . ?
C85 H85 0.95 . ?
C86 C89 1.502(3) . ?
C87 H871 0.98 . ?
C87 H872 0.98 . ?
C87 H873 0.98 . ?
C88 H881 0.98 . ?
C88 H882 0.98 . ?
C88 H883 0.98 . ?
C89 H891 0.98 . ?
C89 H892 0.98 . ?
C89 H893 0.98 . ?
C89 H894 0.98 . ?
C89 H895 0.98 . ?
C89 H896 0.98 . ?
Si52 C93 1.863(2) . yes
Si52 C92 1.868(2) . yes
Si52 C91 1.874(2) . yes
C91 H911 0.98 . ?
C91 H912 0.98 . ?
C91 H913 0.98 . ?
C92 H921 0.98 . ?
C92 H922 0.98 . ?
C92 H923 0.98 . ?
C93 H931 0.98 . ?
C93 H932 0.98 . ?
C93 H933 0.98 . ?
C94 C97 1.532(3) . ?
C94 C95 1.539(3) . ?
C94 C96 1.544(3) . ?
C95 H951 0.98 . ?
C95 H952 0.98 . ?
C95 H953 0.98 . ?
C96 H961 0.98 . ?
C96 H962 0.98 . ?
C96 H963 0.98 . ?
C97 H971 0.98 . ?
C97 H972 0.98 . ?
C97 H973 0.98 . ?
C101 C102 1.378(5) . ?
C101 C103 1.385(5) 2_665 ?
C101 H101 0.95 . ?
C102 C103 1.378(5) . ?
C102 H102 0.95 . ?
C103 C101 1.385(5) 2_665 ?
C103 H103 0.95 . ?
C104 C106 1.359(5) 2_655 ?
C104 C105 1.365(5) . ?
C104 H104 0.95 . ?
C105 C106 1.380(5) . ?
C105 H105 0.95 . ?
C106 C104 1.359(5) 2_655 ?
C106 H106 0.95 . ?

loop_
_geom_torsion_atom_site_label_1
_geom_torsion_atom_site_label_2
_geom_torsion_atom_site_label_3
_geom_torsion_atom_site_label_4
_geom_torsion
_geom_torsion_site_symmetry_1
_geom_torsion_site_symmetry_4
_geom_torsion_publ_flag
C2 Si1 C4 C5 160.42(15) . . yes
C11 Si1 C4 C5 -19.67(19) . . ?
C2 Si1 C4 C7 -77.00(17) . . ?
C11 Si1 C4 C7 102.91(16) . . ?
C2 Si1 C4 C6 41.45(19) . . ?
C11 Si1 C4 C6 -138.63(15) . . ?
C2 Si1 C11 C16 -61.2(2) . . ?
C4 Si1 C11 C16 118.86(17) . . ?
C2 Si1 C11 C12 118.79(17) . . ?
C4 Si1 C11 C12 -61.11(19) . . ?
C16 C11 C12 C13 -2.2(3) . . ?
Si1 C11 C12 C13 177.81(16) . . ?
C16 C11 C12 C21 173.17(18) . . ?
Si1 C11 C12 C21 -6.9(3) . . ?
C11 C12 C13 C14 0.9(3) . . ?
C21 C12 C13 C14 -174.7(2) . . ?
C12 C13 C14 C15 0.7(3) . . ?
C13 C14 C15 C16 -0.9(3) . . ?
C14 C15 C16 C11 -0.4(3) . . ?
C14 C15 C16 C31 177.9(2) . . ?
C12 C11 C16 C15 2.0(3) . . ?
Si1 C11 C16 C15 -178.02(16) . . ?
C12 C11 C16 C31 -176.30(18) . . ?
Si1 C11 C16 C31 3.7(3) . . ?
C13 C12 C21 C26 -69.0(3) . . ?
C11 C12 C21 C26 115.5(2) . . ?
C13 C12 C21 C22 104.2(2) . . ?
C11 C12 C21 C22 -71.2(3) . . ?
C26 C21 C22 C23 -4.2(3) . . ?
C12 C21 C22 C23 -177.60(18) . . ?
C26 C21 C22 C27 169.90(19) . . ?
C12 C21 C22 C27 -3.5(3) . . ?
C21 C22 C23 C24 2.4(3) . . ?
C27 C22 C23 C24 -171.8(2) . . ?
C22 C23 C24 C25 -0.2(3) . . ?
C22 C23 C24 C28 177.5(2) . . ?
C23 C24 C25 C26 -0.1(3) . . ?
C28 C24 C25 C26 -177.9(2) . . ?
C24 C25 C26 C21 -1.7(3) . . ?
C24 C25 C26 C29 176.2(2) . . ?
C22 C21 C26 C25 3.8(3) . . ?
C12 C21 C26 C25 177.05(19) . . ?
C22 C21 C26 C29 -174.0(2) . . ?
C12 C21 C26 C29 -0.8(3) . . ?
C15 C16 C31 C36 92.7(2) . . ?
C11 C16 C31 C36 -89.0(3) . . ?
C15 C16 C31 C32 -82.1(2) . . ?
C11 C16 C31 C32 96.3(2) . . ?
C36 C31 C32 C33 1.6(3) . . ?
C16 C31 C32 C33 176.41(18) . . ?
C36 C31 C32 C37 -178.49(19) . . ?
C16 C31 C32 C37 -3.7(3) . . ?
C31 C32 C33 C34 0.6(3) . . ?
C37 C32 C33 C34 -179.3(2) . . ?
C32 C33 C34 C35 -2.1(3) . . ?
C32 C33 C34 C38 176.1(2) . . ?
C33 C34 C35 C36 1.4(3) . . ?
C38 C34 C35 C36 -176.8(2) . . ?
C34 C35 C36 C31 0.8(3) . . ?
C34 C35 C36 C39 -178.3(2) . . ?
C32 C31 C36 C35 -2.3(3) . . ?
C16 C31 C36 C35 -177.00(19) . . ?
C32 C31 C36 C39 176.8(2) . . ?
C16 C31 C36 C39 2.1(3) . . ?
C2 C3 Si2 C43 -41.83(18) . . ?
C44 C3 Si2 C43 146.47(15) . . ?
C2 C3 Si2 C42 77.74(17) . . ?
C44 C3 Si2 C42 -93.96(16) . . ?
C2 C3 Si2 C41 -163.04(15) . . ?
C44 C3 Si2 C41 25.26(19) . . ?
C2 C3 C44 C47 -112.8(2) . . ?
Si2 C3 C44 C47 58.2(2) . . ?
C2 C3 C44 C46 127.1(2) . . ?
Si2 C3 C44 C46 -61.9(2) . . ?
C2 C3 C44 C45 7.9(3) . . ?
Si2 C3 C44 C45 178.93(14) . . yes
C52 Si51 C54 C55 -163.16(15) . . yes
C61 Si51 C54 C55 16.7(2) . . ?
C52 Si51 C54 C56 -43.77(18) . . ?
C61 Si51 C54 C56 136.05(15) . . ?
C52 Si51 C54 C57 74.85(17) . . ?
C61 Si51 C54 C57 -105.34(16) . . ?
C52 Si51 C61 C66 60.4(2) . . ?
C54 Si51 C61 C66 -119.36(17) . . ?
C52 Si51 C61 C62 -118.87(17) . . ?
C54 Si51 C61 C62 61.33(19) . . ?
C66 C61 C62 C63 1.5(3) . . ?
Si51 C61 C62 C63 -179.18(16) . . ?
C66 C61 C62 C71 -175.00(18) . . ?
Si51 C61 C62 C71 4.3(3) . . ?
C61 C62 C63 C64 -0.1(3) . . ?
C71 C62 C63 C64 176.6(2) . . ?
C62 C63 C64 C65 -1.4(3) . . ?
C63 C64 C65 C66 1.4(3) . . ?
C64 C65 C66 C61 0.1(3) . . ?
C64 C65 C66 C81 -177.3(2) . . ?
C62 C61 C66 C65 -1.5(3) . . ?
Si51 C61 C66 C65 179.20(16) . . ?
C62 C61 C66 C81 175.74(18) . . ?
Si51 C61 C66 C81 -3.6(3) . . ?
C63 C62 C71 C76 69.0(3) . . ?
C61 C62 C71 C76 -114.5(2) . . ?
C63 C62 C71 C72 -105.0(2) . . ?
C61 C62 C71 C72 71.6(3) . . ?
C76 C71 C72 C73 5.1(3) . . ?
C62 C71 C72 C73 179.18(19) . . ?
C76 C71 C72 C77 -168.81(19) . . ?
C62 C71 C72 C77 5.3(3) . . ?
C71 C72 C73 C74 -2.4(3) . . ?
C77 C72 C73 C74 171.6(2) . . ?
C72 C73 C74 C75 -0.6(3) . . ?
C72 C73 C74 C78 -179.0(2) . . ?
C73 C74 C75 C76 1.0(3) . . ?
C78 C74 C75 C76 179.3(2) . . ?
C74 C75 C76 C71 1.7(3) . . ?
C74 C75 C76 C79 -175.3(2) . . ?
C72 C71 C76 C75 -4.7(3) . . ?
C62 C71 C76 C75 -178.7(2) . . ?
C72 C71 C76 C79 172.2(2) . . ?
C62 C71 C76 C79 -1.8(3) . . ?
C65 C66 C81 C86 -95.6(2) . . ?
C61 C66 C81 C86 87.1(3) . . ?
C65 C66 C81 C82 79.1(2) . . ?
C61 C66 C81 C82 -98.2(2) . . ?
C86 C81 C82 C83 -1.1(3) . . ?
C66 C81 C82 C83 -175.77(18) . . ?
C86 C81 C82 C87 179.3(2) . . ?
C66 C81 C82 C87 4.6(3) . . ?
C81 C82 C83 C84 -0.1(3) . . ?
C87 C82 C83 C84 179.6(2) . . ?
C82 C83 C84 C85 0.9(3) . . ?
C82 C83 C84 C88 -176.6(2) . . ?
C83 C84 C85 C86 -0.7(3) . . ?
C88 C84 C85 C86 176.9(2) . . ?
C82 C81 C86 C85 1.3(3) . . ?
C66 C81 C86 C85 175.88(18) . . ?
C82 C81 C86 C89 -177.9(2) . . ?
C66 C81 C86 C89 -3.3(3) . . ?
C84 C85 C86 C81 -0.4(3) . . ?
C84 C85 C86 C89 178.8(2) . . ?
C52 C53 Si52 C93 42.46(18) . . ?
C94 C53 Si52 C93 -145.66(15) . . ?
C52 C53 Si52 C92 -77.34(17) . . ?
C94 C53 Si52 C92 94.54(16) . . ?
C52 C53 Si52 C91 163.54(15) . . ?
C94 C53 Si52 C91 -24.58(19) . . ?
C52 C53 C94 C97 112.4(2) . . ?
Si52 C53 C94 C97 -58.8(2) . . ?
C52 C53 C94 C95 -8.5(3) . . ?
Si52 C53 C94 C95 -179.62(14) . . yes
C52 C53 C94 C96 -127.8(2) . . ?
Si52 C53 C94 C96 61.1(2) . . ?
C103 C101 C102 C103 0.6(5) 2_665 . ?
C101 C102 C103 C101 -0.6(5) . 2_665 ?
C106 C104 C105 C106 0.8(5) 2_655 . ?
C104 C105 C106 C104 -0.8(5) . 2_655 ?
